data_4023854
loop_
_publ_author_name
'Vincent Terrasson'
'Jos\'e G. Planas'
'Damien Prim'
'Clara Vi\~nas'
'Francesc Teixidor'
'Mark E. Light'
'Michael B. Hursthouse'

_publ_section_title
;
 Cooperative Effect of Carborane and Pyridine in the Reaction of
 Carboranyl Alcohols with Thionyl Chloride:
 Halogenation versus Oxidation
;
_journal_name_full 'Journal of Organic Chemistry'
_journal_page_first 9140
_journal_page_last 9143
_journal_paper_doi 10.1021/jo801672f
_journal_volume 73
_journal_year 2008
_chemical_compound_source 'Jose Giner Planas'
_chemical_formula_sum 'C9 H19 B10 N O'
_chemical_formula_weight 265.35
_chemical_name_systematic
;
 ?
;
_space_group_IT_number 15
_symmetry_cell_setting monoclinic
_symmetry_space_group_name_Hall '-C 2yc'
_symmetry_space_group_name_H-M 'C 1 2/c 1'
_atom_sites_solution_hydrogens geom
_atom_sites_solution_primary direct
_atom_sites_solution_secondary difmap
_audit_creation_method SHELXL-97
_cell_angle_alpha 90.00
_cell_angle_beta 126.423(2)
_cell_angle_gamma 90.00
_cell_formula_units_Z 8
_cell_length_a 24.9137(8)
_cell_length_b 7.2538(2)
_cell_length_c 20.2478(6)
_cell_measurement_reflns_used 38139
_cell_measurement_temperature 120(2)
_cell_measurement_theta_max 27.48
_cell_measurement_theta_min 2.91
_cell_volume 2944.36(15)
_computing_cell_refinement 'DENZO (Otwinowski & Minor, 1997) & COLLECT (Hooft, R.W.W., 1998)'
_computing_data_collection 'COLLECT (Hooft, R.W.W., 1998)'
_computing_data_reduction 'DENZO (Otwinowski & Minor, 1997) & COLLECT (Hooft, R.W.W., 1998)'
_computing_molecular_graphics 'CAMERON (Watkin, et al., 1993)'
_computing_publication_material 'WINGX (Farrugia, 1998)'
_computing_structure_refinement 'SHELXL-97 (Sheldrick, 1997)'
_computing_structure_solution 'SHELXS-97 (Sheldrick, 1997)'
_diffrn_ambient_temperature 120(2)
_diffrn_detector_area_resol_mean 9.091
_diffrn_measured_fraction_theta_full 0.998
_diffrn_measured_fraction_theta_max 0.998
_diffrn_measurement_device_type 'Bruker-Nonius CCD camera on \k-goniostat'
_diffrn_measurement_method '\f & \w scans to fill the asymmetric unit'
_diffrn_radiation_monochromator graphite
_diffrn_radiation_source 'Bruker Nonius FR591 Rotating Anode'
_diffrn_radiation_type MoK\a
_diffrn_radiation_wavelength 0.71073
_diffrn_reflns_av_R_equivalents 0.0583
_diffrn_reflns_av_sigmaI/netI 0.0369
_diffrn_reflns_limit_h_max 29
_diffrn_reflns_limit_h_min -29
_diffrn_reflns_limit_k_max 8
_diffrn_reflns_limit_k_min -8
_diffrn_reflns_limit_l_max 24
_diffrn_reflns_limit_l_min -23
_diffrn_reflns_number 17627
_diffrn_reflns_theta_full 25.03
_diffrn_reflns_theta_max 25.03
_diffrn_reflns_theta_min 2.99
_diffrn_standards_number 0
_exptl_absorpt_coefficient_mu 0.063
_exptl_absorpt_correction_T_max 0.9874
_exptl_absorpt_correction_T_min 0.9651
_exptl_absorpt_correction_type multi-scan
_exptl_absorpt_process_details
;
SADABS V2.10 (Sheldrick, G.M., 2003)
;
_exptl_crystal_colour Colourless
_exptl_crystal_density_diffrn 1.197
_exptl_crystal_density_method 'not measured'
_exptl_crystal_description Block
_exptl_crystal_F_000 1104
_exptl_crystal_size_max 0.4
_exptl_crystal_size_mid 0.4
_exptl_crystal_size_min 0.2
_refine_diff_density_max 0.559
_refine_diff_density_min -0.753
_refine_diff_density_rms 0.159
_refine_ls_extinction_coef 0.029(4)
_refine_ls_extinction_expression Fc^*^=kFc[1+0.001xFc^2^\l^3^/sin(2\q)]^-1/4^
_refine_ls_extinction_method SHELXL
_refine_ls_goodness_of_fit_ref 1.130
_refine_ls_hydrogen_treatment constr
_refine_ls_matrix_type full
_refine_ls_number_parameters 193
_refine_ls_number_reflns 2606
_refine_ls_number_restraints 0
_refine_ls_restrained_S_all 1.130
_refine_ls_R_factor_all 0.0901
_refine_ls_R_factor_gt 0.0774
_refine_ls_shift/su_max 0.000
_refine_ls_shift/su_mean 0.000
_refine_ls_structure_factor_coef Fsqd
_refine_ls_weighting_details 'calc w=1/[\s^2^(Fo^2^)+(0.1373P)^2^+0.3784P] where P=(Fo^2^+2Fc^2^)/3'
_refine_ls_weighting_scheme calc
_refine_ls_wR_factor_gt 0.1822
_refine_ls_wR_factor_ref 0.1948
_reflns_number_gt 2136
_reflns_number_total 2606
_reflns_threshold_expression >2sigma(I)
_cod_data_source_file jo801672f_si_003.cif
_cod_data_source_block 2007acc1125
_cod_depositor_comments
;
The following automatic conversions were performed:
'_symmetry_cell_setting' value 'Monoclinic' changed to 'monoclinic'
according to '/home/saulius/struct/CIF-dictionaries/cif_core.dic'
dictionary named 'cif_core.dic' version 2.4.1 from 2010-06-29.

Automatic conversion script
Id: cif_fix_enum 1527 2010-12-29 10:47:43Z saulius 
;
_cod_original_sg_symbol_H-M 'C 2/c'
_cod_database_code 4023854

loop_
_symmetry_equiv_pos_as_xyz
'x, y, z'
'-x, y, -z+1/2'
'x+1/2, y+1/2, z'
'-x+1/2, y+1/2, -z+1/2'
'-x, -y, -z'
'x, -y, z-1/2'
'-x+1/2, -y+1/2, -z'
'x+1/2, -y+1/2, z-1/2'

loop_
_atom_site_label
_atom_site_type_symbol
_atom_site_fract_x
_atom_site_fract_y
_atom_site_fract_z
_atom_site_U_iso_or_equiv
_atom_site_adp_type
_atom_site_occupancy
_atom_site_symmetry_multiplicity
_atom_site_calc_flag
_atom_site_refinement_flags
_atom_site_disorder_assembly
_atom_site_disorder_group
C1 C 0.18522(9) 0.4723(3) 0.33780(11) 0.0176(5) Uani 1 1 d . . .
C2 C 0.11963(10) 0.3346(3) 0.27681(12) 0.0206(5) Uani 1 1 d . . .
C3 C 0.10871(11) 0.1740(3) 0.31518(13) 0.0281(5) Uani 1 1 d . . .
H3A H 0.1474 0.0915 0.3417 0.042 Uiso 1 1 calc R . .
H3B H 0.0686 0.1064 0.2725 0.042 Uiso 1 1 calc R . .
H3C H 0.1031 0.2200 0.3562 0.042 Uiso 1 1 calc R . .
C4 C 0.23224(9) 0.4212(3) 0.42991(11) 0.0197(5) Uani 1 1 d . . .
H4 H 0.2322 0.2835 0.4326 0.024 Uiso 1 1 calc R . .
C5 C 0.30336(9) 0.4775(3) 0.46695(11) 0.0199(5) Uani 1 1 d . . .
C6 C 0.34757(10) 0.3531(3) 0.47139(12) 0.0250(5) Uani 1 1 d . . .
H6 H 0.3346 0.2290 0.4543 0.030 Uiso 1 1 calc R . .
C7 C 0.41122(11) 0.4132(3) 0.50130(13) 0.0319(6) Uani 1 1 d . . .
H7 H 0.4427 0.3306 0.5055 0.038 Uiso 1 1 calc R . .
C8 C 0.42776(10) 0.5940(4) 0.52472(13) 0.0335(6) Uani 1 1 d . . .
H8 H 0.4704 0.6401 0.5437 0.040 Uiso 1 1 calc R . .
C9 C 0.38082(11) 0.7085(3) 0.52015(13) 0.0295(6) Uani 1 1 d . . .
H9 H 0.3929 0.8328 0.5376 0.035 Uiso 1 1 calc R . .
B3 B 0.18644(11) 0.3249(3) 0.27181(13) 0.0210(5) Uani 1 1 d . . .
H3 H 0.2208 0.2039 0.2925 0.025 Uiso 1 1 calc R . .
B4 B 0.21531(12) 0.5558(3) 0.28590(13) 0.0218(5) Uani 1 1 d . . .
H4A H 0.2690 0.5882 0.3152 0.026 Uiso 1 1 calc R . .
B5 B 0.16619(11) 0.6943(3) 0.30364(14) 0.0225(6) Uani 1 1 d . . .
H5 H 0.1878 0.8175 0.3450 0.027 Uiso 1 1 calc R . .
B6 B 0.10629(11) 0.5520(3) 0.29904(14) 0.0218(5) Uani 1 1 d . . .
H6A H 0.0882 0.5798 0.3372 0.026 Uiso 1 1 calc R . .
B7 B 0.10314(12) 0.3173(3) 0.18196(14) 0.0241(6) Uani 1 1 d . . .
H7A H 0.0824 0.1913 0.1424 0.029 Uiso 1 1 calc R . .
B8 B 0.16278(12) 0.4613(3) 0.18593(14) 0.0243(6) Uani 1 1 d . . .
H8A H 0.1814 0.4314 0.1485 0.029 Uiso 1 1 calc R . .
B9 B 0.14985(12) 0.6911(3) 0.20530(14) 0.0265(6) Uani 1 1 d . . .
H9A H 0.1598 0.8137 0.1804 0.032 Uiso 1 1 calc R . .
B10 B 0.08244(12) 0.6889(3) 0.21380(14) 0.0261(6) Uani 1 1 d . . .
H10 H 0.0481 0.8095 0.1947 0.031 Uiso 1 1 calc R . .
B11 B 0.05372(12) 0.4569(3) 0.19887(14) 0.0255(6) Uani 1 1 d . . .
H11 H 0.0003 0.4222 0.1701 0.031 Uiso 1 1 calc R . .
B12 B 0.08042(12) 0.5443(3) 0.14079(14) 0.0262(6) Uani 1 1 d . . .
H12 H 0.0445 0.5697 0.0732 0.031 Uiso 1 1 calc R . .
O1 O 0.20930(7) 0.48538(19) 0.47474(8) 0.0218(4) Uani 1 1 d . . .
H1 H 0.2166 0.5991 0.4831 0.033 Uiso 1 1 calc R . .
N1 N 0.31961(8) 0.6529(2) 0.49256(10) 0.0245(5) Uani 1 1 d . . .

loop_
_atom_site_aniso_label
_atom_site_aniso_U_11
_atom_site_aniso_U_22
_atom_site_aniso_U_33
_atom_site_aniso_U_23
_atom_site_aniso_U_13
_atom_site_aniso_U_12
C1 0.0167(10) 0.0182(10) 0.0185(10) -0.0007(8) 0.0108(9) 0.0002(7)
C2 0.0173(10) 0.0220(11) 0.0201(10) -0.0042(8) 0.0098(9) -0.0024(8)
C3 0.0294(12) 0.0261(12) 0.0312(11) -0.0025(9) 0.0194(10) -0.0055(9)
C4 0.0233(11) 0.0210(10) 0.0181(10) 0.0001(8) 0.0141(9) 0.0010(8)
C5 0.0210(11) 0.0270(11) 0.0120(9) -0.0003(7) 0.0099(9) -0.0003(8)
C6 0.0241(11) 0.0296(12) 0.0204(10) 0.0018(9) 0.0128(9) 0.0028(9)
C7 0.0222(11) 0.0502(15) 0.0232(11) -0.0029(10) 0.0135(9) 0.0053(10)
C8 0.0209(11) 0.0546(16) 0.0236(11) -0.0131(10) 0.0124(9) -0.0079(10)
C9 0.0267(12) 0.0382(13) 0.0243(11) -0.0098(9) 0.0156(10) -0.0075(9)
B3 0.0239(12) 0.0244(13) 0.0175(11) -0.0027(9) 0.0138(10) 0.0006(9)
B4 0.0248(12) 0.0248(12) 0.0177(11) 0.0023(9) 0.0136(10) -0.0016(9)
B5 0.0231(13) 0.0207(12) 0.0197(11) 0.0008(9) 0.0106(10) -0.0005(9)
B6 0.0181(11) 0.0213(12) 0.0234(12) -0.0036(9) 0.0110(10) 0.0018(9)
B7 0.0241(13) 0.0252(13) 0.0215(12) -0.0047(9) 0.0127(10) -0.0006(9)
B8 0.0269(13) 0.0291(13) 0.0182(11) 0.0020(9) 0.0141(10) 0.0025(10)
B9 0.0291(14) 0.0271(13) 0.0181(11) 0.0043(9) 0.0111(10) 0.0010(10)
B10 0.0229(13) 0.0265(13) 0.0203(12) -0.0003(10) 0.0081(10) 0.0045(10)
B11 0.0210(12) 0.0295(13) 0.0236(12) -0.0045(10) 0.0118(11) 0.0000(10)
B12 0.0264(13) 0.0295(14) 0.0180(11) -0.0004(9) 0.0105(11) 0.0033(10)
O1 0.0267(8) 0.0236(8) 0.0218(8) -0.0014(6) 0.0180(7) -0.0001(6)
N1 0.0242(10) 0.0305(10) 0.0187(9) -0.0006(7) 0.0126(8) -0.0017(7)

loop_
_atom_type_symbol
_atom_type_description
_atom_type_scat_dispersion_real
_atom_type_scat_dispersion_imag
_atom_type_scat_source
C C 0.0033 0.0016 'International Tables Vol C Tables 4.2.6.8 and 6.1.1.4'
H H 0.0000 0.0000 'International Tables Vol C Tables 4.2.6.8 and 6.1.1.4'
B B 0.0013 0.0007 'International Tables Vol C Tables 4.2.6.8 and 6.1.1.4'
O O 0.0106 0.0060 'International Tables Vol C Tables 4.2.6.8 and 6.1.1.4'
N N 0.0061 0.0033 'International Tables Vol C Tables 4.2.6.8 and 6.1.1.4'

loop_
_geom_angle_atom_site_label_1
_geom_angle_atom_site_label_2
_geom_angle_atom_site_label_3
_geom_angle
_geom_angle_site_symmetry_1
_geom_angle_site_symmetry_3
_geom_angle_publ_flag
C4 C1 C2 117.11(15) . . ?
C4 C1 B5 122.98(15) . . ?
C2 C1 B5 110.49(15) . . ?
C4 C1 B4 121.82(15) . . ?
C2 C1 B4 110.36(14) . . ?
B5 C1 B4 62.44(12) . . ?
C4 C1 B3 115.87(15) . . ?
C2 C1 B3 61.10(12) . . ?
B5 C1 B3 113.55(15) . . ?
B4 C1 B3 62.08(12) . . ?
C4 C1 B6 118.08(15) . . ?
C2 C1 B6 60.98(12) . . ?
B5 C1 B6 62.11(12) . . ?
B4 C1 B6 113.28(15) . . ?
B3 C1 B6 113.21(15) . . ?
C3 C2 C1 118.41(16) . . ?
C3 C2 B11 120.61(16) . . ?
C1 C2 B11 110.81(15) . . ?
C3 C2 B7 121.55(17) . . ?
C1 C2 B7 110.50(15) . . ?
B11 C2 B7 62.70(13) . . ?
C3 C2 B6 116.67(16) . . ?
C1 C2 B6 61.09(11) . . ?
B11 C2 B6 62.38(12) . . ?
B7 C2 B6 113.83(15) . . ?
C3 C2 B3 118.18(16) . . ?
C1 C2 B3 60.97(11) . . ?
B11 C2 B3 113.55(15) . . ?
B7 C2 B3 61.94(12) . . ?
B6 C2 B3 113.20(15) . . ?
O1 C4 C5 113.27(15) . . ?
O1 C4 C1 113.03(15) . . ?
C5 C4 C1 111.01(15) . . ?
N1 C5 C6 123.13(18) . . ?
N1 C5 C4 116.29(17) . . ?
C6 C5 C4 120.56(18) . . ?
C5 C6 C7 118.8(2) . . ?
C8 C7 C6 118.8(2) . . ?
C7 C8 C9 118.6(2) . . ?
N1 C9 C8 123.5(2) . . ?
C1 B3 C2 57.93(11) . . ?
C1 B3 B8 105.39(15) . . ?
C2 B3 B8 105.32(16) . . ?
C1 B3 B7 105.43(15) . . ?
C2 B3 B7 58.63(12) . . ?
B8 B3 B7 60.31(13) . . ?
C1 B3 B4 58.89(11) . . ?
C2 B3 B4 105.32(15) . . ?
B8 B3 B4 59.86(12) . . ?
B7 B3 B4 108.04(16) . . ?
C1 B4 B9 105.15(16) . . ?
C1 B4 B8 105.50(15) . . ?
B9 B4 B8 60.59(13) . . ?
C1 B4 B5 58.29(12) . . ?
B9 B4 B5 60.27(13) . . ?
B8 B4 B5 108.64(16) . . ?
C1 B4 B3 59.03(11) . . ?
B9 B4 B3 108.14(16) . . ?
B8 B4 B3 59.85(12) . . ?
B5 B4 B3 107.66(16) . . ?
C1 B5 B6 59.57(12) . . ?
C1 B5 B10 105.63(16) . . ?
B6 B5 B10 59.52(13) . . ?
C1 B5 B4 59.28(11) . . ?
B6 B5 B4 108.66(16) . . ?
B10 B5 B4 108.17(16) . . ?
C1 B5 B9 105.40(16) . . ?
B6 B5 B9 107.93(16) . . ?
B10 B5 B9 60.32(13) . . ?
B4 B5 B9 59.62(13) . . ?
C2 B6 C1 57.93(11) . . ?
C2 B6 B10 105.37(15) . . ?
C1 B6 B10 105.35(15) . . ?
C2 B6 B5 105.05(15) . . ?
C1 B6 B5 58.32(12) . . ?
B10 B6 B5 60.40(13) . . ?
C2 B6 B11 58.15(12) . . ?
C1 B6 B11 104.92(15) . . ?
B10 B6 B11 60.58(13) . . ?
B5 B6 B11 108.28(16) . . ?
C2 B7 B3 59.43(12) . . ?
C2 B7 B11 58.33(12) . . ?
B3 B7 B11 107.93(16) . . ?
C2 B7 B8 105.58(15) . . ?
B3 B7 B8 59.83(12) . . ?
B11 B7 B8 108.21(16) . . ?
C2 B7 B12 104.80(15) . . ?
B3 B7 B12 107.79(16) . . ?
B11 B7 B12 59.94(13) . . ?
B8 B7 B12 60.17(13) . . ?
B3 B8 B4 60.29(12) . . ?
B3 B8 B7 59.86(13) . . ?
B4 B8 B7 108.03(15) . . ?
B3 B8 B12 107.62(16) . . ?
B4 B8 B12 107.45(16) . . ?
B7 B8 B12 59.92(13) . . ?
B3 B8 B9 107.73(15) . . ?
B4 B8 B9 59.64(13) . . ?
B7 B8 B9 107.66(16) . . ?
B12 B8 B9 59.65(13) . . ?
B4 B9 B12 107.92(16) . . ?
B4 B9 B5 60.11(12) . . ?
B12 B9 B5 107.85(16) . . ?
B4 B9 B8 59.77(13) . . ?
B12 B9 B8 60.12(13) . . ?
B5 B9 B8 107.85(16) . . ?
B4 B9 B10 108.10(16) . . ?
B12 B9 B10 60.30(13) . . ?
B5 B9 B10 59.75(13) . . ?
B8 B9 B10 108.38(17) . . ?
B6 B10 B5 60.07(13) . . ?
B6 B10 B11 60.11(13) . . ?
B5 B10 B11 107.65(16) . . ?
B6 B10 B9 108.05(16) . . ?
B5 B10 B9 59.93(12) . . ?
B11 B10 B9 107.30(16) . . ?
B6 B10 B12 107.85(16) . . ?
B5 B10 B12 107.37(16) . . ?
B11 B10 B12 59.64(13) . . ?
B9 B10 B12 59.51(13) . . ?
C2 B11 B6 59.47(12) . . ?
C2 B11 B12 105.40(16) . . ?
B6 B11 B12 107.78(16) . . ?
C2 B11 B7 58.96(12) . . ?
B6 B11 B7 108.42(16) . . ?
B12 B11 B7 60.09(13) . . ?
C2 B11 B10 105.41(16) . . ?
B6 B11 B10 59.32(13) . . ?
B12 B11 B10 60.34(13) . . ?
B7 B11 B10 108.44(17) . . ?
B9 B12 B11 108.15(16) . . ?
B9 B12 B7 108.11(16) . . ?
B11 B12 B7 59.97(13) . . ?
B9 B12 B8 60.22(13) . . ?
B11 B12 B8 108.03(16) . . ?
B7 B12 B8 59.91(13) . . ?
B9 B12 B10 60.18(13) . . ?
B11 B12 B10 60.02(13) . . ?
B7 B12 B10 108.09(15) . . ?
B8 B12 B10 108.37(16) . . ?
C9 N1 C5 117.04(18) . . ?

loop_
_geom_bond_atom_site_label_1
_geom_bond_atom_site_label_2
_geom_bond_distance
_geom_bond_site_symmetry_2
_geom_bond_publ_flag
C1 C4 1.547(3) . ?
C1 C2 1.672(3) . ?
C1 B5 1.705(3) . ?
C1 B4 1.723(3) . ?
C1 B3 1.726(3) . ?
C1 B6 1.728(3) . ?
C2 C3 1.512(3) . ?
C2 B11 1.702(3) . ?
C2 B7 1.713(3) . ?
C2 B6 1.726(3) . ?
C2 B3 1.728(3) . ?
C4 O1 1.408(2) . ?
C4 C5 1.514(3) . ?
C5 N1 1.343(3) . ?
C5 C6 1.385(3) . ?
C6 C7 1.390(3) . ?
C7 C8 1.372(3) . ?
C8 C9 1.392(3) . ?
C9 N1 1.337(3) . ?
B3 B8 1.770(3) . ?
B3 B7 1.771(3) . ?
B3 B4 1.778(3) . ?
B4 B9 1.768(3) . ?
B4 B8 1.770(3) . ?
B4 B5 1.777(3) . ?
B5 B6 1.771(3) . ?
B5 B10 1.777(3) . ?
B5 B9 1.780(3) . ?
B6 B10 1.761(3) . ?
B6 B11 1.775(3) . ?
B7 B11 1.777(3) . ?
B7 B8 1.779(3) . ?
B7 B12 1.779(3) . ?
B8 B12 1.783(3) . ?
B8 B9 1.785(3) . ?
B9 B12 1.775(3) . ?
B9 B10 1.787(3) . ?
B10 B11 1.783(3) . ?
B10 B12 1.789(3) . ?
B11 B12 1.776(3) . ?

loop_
_geom_hbond_atom_site_label_D
_geom_hbond_atom_site_label_H
_geom_hbond_atom_site_label_A
_geom_hbond_distance_DH
_geom_hbond_distance_HA
_geom_hbond_distance_DA
_geom_hbond_angle_DHA
_geom_hbond_site_symmetry_A
O1 H1 N1 0.84 2.20 2.900(2) 141.4 7_566
